data_4130617
loop_
_publ_author_name
'Zhao, Chenfei'
'Chen, Shawn B.'
'Seidel, Daniel'

_publ_section_title
;
 Direct Formation of Oxocarbenium Ions under Weakly Acidic Conditions:
 Catalytic Enantioselective Oxa-Pictet-Spengler Reactions.
;
_journal_issue 29
_journal_name_full 'Journal of the American Chemical Society'
_journal_page_first 9053
_journal_page_last 9056
_journal_paper_doi 10.1021/jacs.6b05225
_journal_volume 138
_journal_year 2016
_chemical_absolute_configuration ad
_chemical_formula_sum 'C17 H14 Br N O'
_chemical_formula_weight 328.20
_space_group_crystal_system monoclinic
_space_group_IT_number 4
_space_group_name_Hall 'P 2yb'
_space_group_name_H-M_alt 'P 1 21 1'
_atom_sites_solution_hydrogens geom
_audit_creation_method SHELXL-2014/7
_cell_angle_alpha 90
_cell_angle_beta 91.2816(17)
_cell_angle_gamma 90
_cell_formula_units_Z 2
_cell_length_a 7.8217(7)
_cell_length_b 6.0909(5)
_cell_length_c 14.5030(12)
_cell_measurement_reflns_used 3749
_cell_measurement_temperature 150(2)
_cell_measurement_theta_max 29.62
_cell_measurement_theta_min 2.60
_cell_volume 690.77(10)
_computing_cell_refinement 'Bruker SAINT'
_computing_data_collection 'Bruker SMART'
_computing_data_reduction 'Bruker SAINT'
_computing_molecular_graphics 'Bruker SHELXTL'
_computing_publication_material 'Bruker SHELXTL'
_computing_structure_refinement 'SHELXL-2014/7 (Sheldrick, 2014)'
_computing_structure_solution 'SHELXS-97 (Sheldrick 2008)'
_diffrn_ambient_temperature 150(2)
_diffrn_measured_fraction_theta_full 1.000
_diffrn_measured_fraction_theta_max 1.000
_diffrn_measurement_device_type 'Bruker SMART APEX CCD'
_diffrn_measurement_method '\f and \w scans'
_diffrn_radiation_type MoK\a
_diffrn_radiation_wavelength 0.71073
_diffrn_reflns_av_R_equivalents 0.0227
_diffrn_reflns_av_unetI/netI 0.0367
_diffrn_reflns_Laue_measured_fraction_full 1.000
_diffrn_reflns_Laue_measured_fraction_max 1.000
_diffrn_reflns_limit_h_max 10
_diffrn_reflns_limit_h_min -10
_diffrn_reflns_limit_k_max 8
_diffrn_reflns_limit_k_min -8
_diffrn_reflns_limit_l_max 19
_diffrn_reflns_limit_l_min -19
_diffrn_reflns_number 7929
_diffrn_reflns_point_group_measured_fraction_full 0.998
_diffrn_reflns_point_group_measured_fraction_max 0.992
_diffrn_reflns_theta_full 25.242
_diffrn_reflns_theta_max 29.129
_diffrn_reflns_theta_min 1.404
_exptl_absorpt_coefficient_mu 2.970
_exptl_absorpt_correction_T_max 1.0000
_exptl_absorpt_correction_T_min 0.5355
_exptl_absorpt_correction_type numerical
_exptl_absorpt_process_details 'Bruker SAINT (SADABS)'
_exptl_crystal_colour colourless
_exptl_crystal_density_diffrn 1.578
_exptl_crystal_description plate
_exptl_crystal_F_000 332
_exptl_crystal_size_max 0.480
_exptl_crystal_size_mid 0.240
_exptl_crystal_size_min 0.010
_refine_diff_density_max 0.530
_refine_diff_density_min -0.270
_refine_diff_density_rms 0.062
_refine_ls_abs_structure_details
; 
 Flack x determined using 1189 quotients [(I+)-(I-)]/[(I+)+(I-)] 
 (Parsons, Flack and Wagner, Acta Cryst. B69 (2013) 249-259). 
;
_refine_ls_abs_structure_Flack -0.001(8)
_refine_ls_extinction_method none
_refine_ls_goodness_of_fit_ref 1.199
_refine_ls_hydrogen_treatment constr
_refine_ls_matrix_type full
_refine_ls_number_parameters 181
_refine_ls_number_reflns 3693
_refine_ls_number_restraints 1
_refine_ls_restrained_S_all 1.199
_refine_ls_R_factor_all 0.0480
_refine_ls_R_factor_gt 0.0377
_refine_ls_shift/su_max 0.001
_refine_ls_shift/su_mean 0.000
_refine_ls_structure_factor_coef Fsqd
_refine_ls_weighting_details 'w=1/[\s^2^(Fo^2^)+(0.0300P)^2^] where P=(Fo^2^+2Fc^2^)/3'
_refine_ls_weighting_scheme calc
_refine_ls_wR_factor_gt 0.0715
_refine_ls_wR_factor_ref 0.0741
_reflns_Friedel_coverage 0.823
_reflns_Friedel_fraction_full 0.995
_reflns_Friedel_fraction_max 0.983
_reflns_number_gt 3154
_reflns_number_total 3693
_reflns_threshold_expression 'I > 2\s(I)'
_cod_data_source_file ja6b05225_si_002.cif
_cod_data_source_block cz-2030_P21
_cod_original_sg_symbol_H-M 'P 21'
_cod_database_code 4130617
_shelx_shelxl_version_number 2014/7
_shelx_space_group_comment
; 
The symmetry employed for this shelxl refinement is uniquely defined 
by the following loop, which should always be used as a source of 
symmetry information in preference to the above space-group names. 
They are only intended as comments. 
;
_shelx_estimated_absorpt_t_min 0.330
_shelx_estimated_absorpt_t_max 0.971
_exptl_absorpt_special_details
; 
 The faces used for the numerical absorption correction were 
FACE    1.00  0.00  0.00     0.120 
FACE   -1.00  0.00  0.00     0.120 
FACE    0.00  1.00  0.00     0.240 
FACE    0.00 -1.00  0.00     0.240 
FACE   -1.00  1.00  0.00     0.160 
FACE   -1.00 -1.00  0.00     0.140 
FACE    0.00  0.00  1.00     0.005 
FACE    0.00  0.00 -1.00     0.005 
;

loop_
_space_group_symop_operation_xyz
'x, y, z'
'-x, y+1/2, -z'

loop_
_atom_site_label
_atom_site_type_symbol
_atom_site_fract_x
_atom_site_fract_y
_atom_site_fract_z
_atom_site_U_iso_or_equiv
_atom_site_adp_type
_atom_site_occupancy
_atom_site_site_symmetry_order
_atom_site_calc_flag
_atom_site_refinement_flags_posn
_atom_site_refinement_flags_adp
Br1 Br 0.82013(5) 0.41331(10) 0.53321(2) 0.05101(16) Uani 1 1 d . .
N1 N 0.3012(4) 0.2378(5) 0.90337(18) 0.0227(6) Uani 1 1 d . .
H1 H 0.3451 0.3661 0.8892 0.027 Uiso 1 1 calc R U
O1 O 0.1091(3) -0.0523(5) 0.70139(15) 0.0297(6) Uani 1 1 d . .
C1 C 0.2140(4) 0.0992(5) 0.8430(2) 0.0215(7) Uani 1 1 d . .
C2 C 0.1624(3) -0.0823(7) 0.88918(18) 0.0195(5) Uani 1 1 d . .
C3 C 0.2204(3) -0.0619(6) 0.98333(18) 0.0183(6) Uani 1 1 d . .
C4 C 0.2086(4) -0.1931(5) 1.0614(2) 0.0237(7) Uani 1 1 d . .
H4 H 0.1494 -0.3292 1.0589 0.028 Uiso 1 1 calc R U
C5 C 0.2851(4) -0.1206(6) 1.1432(2) 0.0267(8) Uani 1 1 d . .
H5 H 0.2780 -0.2085 1.1971 0.032 Uiso 1 1 calc R U
C6 C 0.3716(4) 0.0782(6) 1.1475(2) 0.0263(8) Uani 1 1 d . .
H6 H 0.4232 0.1227 1.2044 0.032 Uiso 1 1 calc R U
C7 C 0.3849(4) 0.2131(6) 1.0714(2) 0.0240(7) Uani 1 1 d . .
H7 H 0.4443 0.3490 1.0748 0.029 Uiso 1 1 calc R U
C8 C 0.3077(4) 0.1411(5) 0.9898(2) 0.0201(7) Uani 1 1 d . .
C9 C 0.1749(4) 0.1454(6) 0.7431(2) 0.0243(7) Uani 1 1 d . .
H9 H 0.0862 0.2633 0.7382 0.029 Uiso 1 1 calc R U
C10 C -0.0188(4) -0.1594(6) 0.7546(2) 0.0288(8) Uani 1 1 d . .
H10A H -0.0730 -0.2776 0.7173 0.035 Uiso 1 1 calc R U
H10B H -0.1086 -0.0522 0.7704 0.035 Uiso 1 1 calc R U
C11 C 0.0578(4) -0.2566(6) 0.8425(2) 0.0248(7) Uani 1 1 d . .
H11A H -0.0342 -0.3064 0.8834 0.030 Uiso 1 1 calc R U
H11B H 0.1305 -0.3844 0.8279 0.030 Uiso 1 1 calc R U
C12 C 0.3283(4) 0.2123(6) 0.6900(2) 0.0223(7) Uani 1 1 d . .
C13 C 0.3427(4) 0.4184(8) 0.65057(19) 0.0288(6) Uani 1 1 d . .
H13 H 0.2515 0.5204 0.6557 0.035 Uiso 1 1 calc R U
C14 C 0.4893(5) 0.4785(6) 0.6034(2) 0.0334(9) Uani 1 1 d . .
H14 H 0.4982 0.6204 0.5767 0.040 Uiso 1 1 calc R U
C15 C 0.6199(5) 0.3303(7) 0.5962(2) 0.0316(9) Uani 1 1 d . .
C16 C 0.6077(5) 0.1216(7) 0.6320(2) 0.0322(9) Uani 1 1 d . .
H16 H 0.6972 0.0183 0.6240 0.039 Uiso 1 1 calc R U
C17 C 0.4627(5) 0.0647(6) 0.6798(2) 0.0283(8) Uani 1 1 d . .
H17 H 0.4549 -0.0776 0.7061 0.034 Uiso 1 1 calc R U

loop_
_atom_site_aniso_label
_atom_site_aniso_U_11
_atom_site_aniso_U_22
_atom_site_aniso_U_33
_atom_site_aniso_U_23
_atom_site_aniso_U_13
_atom_site_aniso_U_12
Br1 0.0462(2) 0.0733(3) 0.0340(2) 0.0045(3) 0.01149(15) -0.0158(3)
N1 0.0299(14) 0.0173(13) 0.0211(14) 0.0018(12) 0.0031(11) -0.0049(12)
O1 0.0375(12) 0.0303(16) 0.0213(10) -0.0036(11) -0.0003(9) -0.0064(12)
C1 0.0246(16) 0.0191(16) 0.0209(16) -0.0020(13) 0.0019(13) 0.0002(13)
C2 0.0196(12) 0.0176(14) 0.0215(13) -0.0049(18) 0.0034(10) 0.0025(17)
C3 0.0155(12) 0.0179(17) 0.0216(14) 0.0010(15) 0.0023(10) 0.0032(14)
C4 0.0212(16) 0.0214(16) 0.0285(17) 0.0038(14) 0.0015(14) 0.0012(14)
C5 0.0279(15) 0.030(2) 0.0216(14) 0.0076(16) 0.0012(12) 0.0062(16)
C6 0.0226(17) 0.036(2) 0.0200(17) -0.0032(15) -0.0039(14) 0.0064(15)
C7 0.0180(15) 0.0271(18) 0.0269(18) -0.0041(15) 0.0001(13) -0.0006(14)
C8 0.0182(15) 0.0208(16) 0.0213(16) 0.0011(13) 0.0034(12) 0.0026(13)
C9 0.0307(18) 0.0206(17) 0.0215(17) -0.0008(14) -0.0007(14) 0.0002(14)
C10 0.0285(17) 0.030(2) 0.0272(17) -0.0054(14) -0.0033(14) -0.0062(14)
C11 0.0275(18) 0.0230(16) 0.0240(17) -0.0008(14) 0.0022(14) -0.0023(14)
C12 0.0341(18) 0.0218(17) 0.0109(14) -0.0020(13) -0.0040(13) -0.0006(14)
C13 0.0410(17) 0.0265(16) 0.0190(13) -0.001(2) 0.0000(12) 0.002(2)
C14 0.055(2) 0.028(2) 0.0173(16) 0.0011(13) 0.0010(16) -0.0066(16)
C15 0.0343(19) 0.045(2) 0.0157(16) 0.0023(14) 0.0020(14) -0.0087(16)
C16 0.033(2) 0.041(2) 0.0221(18) -0.0014(16) -0.0020(15) 0.0058(17)
C17 0.038(2) 0.0249(19) 0.0216(17) 0.0025(14) -0.0027(15) 0.0009(16)

loop_
_atom_type_symbol
_atom_type_description
_atom_type_scat_dispersion_real
_atom_type_scat_dispersion_imag
_atom_type_scat_source
C C 0.0033 0.0016 'International Tables Vol C Tables 4.2.6.8 and 6.1.1.4'
H H 0.0000 0.0000 'International Tables Vol C Tables 4.2.6.8 and 6.1.1.4'
N N 0.0061 0.0033 'International Tables Vol C Tables 4.2.6.8 and 6.1.1.4'
O O 0.0106 0.0060 'International Tables Vol C Tables 4.2.6.8 and 6.1.1.4'
Br Br -0.2901 2.4595 'International Tables Vol C Tables 4.2.6.8 and 6.1.1.4'

loop_
_geom_angle_atom_site_label_1
_geom_angle_atom_site_label_2
_geom_angle_atom_site_label_3
_geom_angle
C8 N1 C1 108.7(3)
C8 N1 H1 125.7
C1 N1 H1 125.7
C10 O1 C9 113.7(2)
C2 C1 N1 109.4(3)
C2 C1 C9 124.9(3)
N1 C1 C9 125.6(3)
C1 C2 C3 107.9(3)
C1 C2 C11 121.4(3)
C3 C2 C11 130.7(3)
C8 C3 C4 119.3(3)
C8 C3 C2 106.3(3)
C4 C3 C2 134.4(3)
C5 C4 C3 118.5(3)
C5 C4 H4 120.7
C3 C4 H4 120.7
C6 C5 C4 121.1(3)
C6 C5 H5 119.5
C4 C5 H5 119.5
C5 C6 C7 121.9(3)
C5 C6 H6 119.0
C7 C6 H6 119.0
C6 C7 C8 117.0(3)
C6 C7 H7 121.5
C8 C7 H7 121.5
N1 C8 C3 107.7(3)
N1 C8 C7 130.1(3)
C3 C8 C7 122.2(3)
O1 C9 C12 107.1(3)
O1 C9 C1 108.2(3)
C12 C9 C1 113.5(3)
O1 C9 H9 109.3
C12 C9 H9 109.3
C1 C9 H9 109.3
O1 C10 C11 111.3(3)
O1 C10 H10A 109.4
C11 C10 H10A 109.4
O1 C10 H10B 109.4
C11 C10 H10B 109.4
H10A C10 H10B 108.0
C2 C11 C10 107.8(3)
C2 C11 H11A 110.1
C10 C11 H11A 110.1
C2 C11 H11B 110.1
C10 C11 H11B 110.1
H11A C11 H11B 108.5
C13 C12 C17 118.2(3)
C13 C12 C9 122.2(3)
C17 C12 C9 119.6(3)
C14 C13 C12 121.0(4)
C14 C13 H13 119.5
C12 C13 H13 119.5
C15 C14 C13 119.1(3)
C15 C14 H14 120.4
C13 C14 H14 120.4
C14 C15 C16 121.4(3)
C14 C15 Br1 119.1(3)
C16 C15 Br1 119.4(3)
C17 C16 C15 118.9(4)
C17 C16 H16 120.6
C15 C16 H16 120.6
C16 C17 C12 121.3(3)
C16 C17 H17 119.3
C12 C17 H17 119.3

loop_
_geom_bond_atom_site_label_1
_geom_bond_atom_site_label_2
_geom_bond_distance
Br1 C15 1.899(4)
N1 C8 1.385(4)
N1 C1 1.384(4)
N1 H1 0.8800
O1 C10 1.434(4)
O1 C9 1.438(4)
C1 C2 1.358(5)
C1 C9 1.501(5)
C2 C3 1.435(4)
C2 C11 1.493(5)
C3 C8 1.414(5)
C3 C4 1.391(5)
C4 C5 1.388(5)
C4 H4 0.9500
C5 C6 1.388(5)
C5 H5 0.9500
C6 C7 1.381(5)
C6 H6 0.9500
C7 C8 1.388(5)
C7 H7 0.9500
C9 C12 1.497(5)
C9 H9 1.0000
C10 C11 1.516(5)
C10 H10A 0.9900
C10 H10B 0.9900
C11 H11A 0.9900
C11 H11B 0.9900
C12 C13 1.385(6)
C12 C17 1.394(5)
C13 C14 1.397(5)
C13 H13 0.9500
C14 C15 1.369(5)
C14 H14 0.9500
C15 C16 1.378(6)
C16 C17 1.386(5)
C16 H16 0.9500
C17 H17 0.9500

loop_
_geom_torsion_atom_site_label_1
_geom_torsion_atom_site_label_2
_geom_torsion_atom_site_label_3
_geom_torsion_atom_site_label_4
_geom_torsion
C8 N1 C1 C2 0.9(4)
C8 N1 C1 C9 178.3(3)
N1 C1 C2 C3 -0.8(4)
C9 C1 C2 C3 -178.1(3)
N1 C1 C2 C11 177.1(3)
C9 C1 C2 C11 -0.3(5)
C1 C2 C3 C8 0.3(3)
C11 C2 C3 C8 -177.3(3)
C1 C2 C3 C4 -179.3(3)
C11 C2 C3 C4 3.2(6)
C8 C3 C4 C5 -0.8(5)
C2 C3 C4 C5 178.8(3)
C3 C4 C5 C6 0.0(5)
C4 C5 C6 C7 0.4(5)
C5 C6 C7 C8 0.0(5)
C1 N1 C8 C3 -0.7(3)
C1 N1 C8 C7 177.9(3)
C4 C3 C8 N1 179.9(3)
C2 C3 C8 N1 0.3(3)
C4 C3 C8 C7 1.1(5)
C2 C3 C8 C7 -178.5(3)
C6 C7 C8 N1 -179.2(3)
C6 C7 C8 C3 -0.7(5)
C10 O1 C9 C12 169.1(3)
C10 O1 C9 C1 46.3(3)
C2 C1 C9 O1 -12.6(4)
N1 C1 C9 O1 170.4(3)
C2 C1 C9 C12 -131.4(3)
N1 C1 C9 C12 51.7(4)
C9 O1 C10 C11 -69.2(4)
C1 C2 C11 C10 -17.5(4)
C3 C2 C11 C10 159.8(3)
O1 C10 C11 C2 49.8(4)
O1 C9 C12 C13 124.7(3)
C1 C9 C12 C13 -115.9(3)
O1 C9 C12 C17 -55.8(4)
C1 C9 C12 C17 63.6(4)
C17 C12 C13 C14 -1.3(5)
C9 C12 C13 C14 178.3(3)
C12 C13 C14 C15 0.2(5)
C13 C14 C15 C16 1.9(5)
C13 C14 C15 Br1 -179.3(2)
C14 C15 C16 C17 -2.9(5)
Br1 C15 C16 C17 178.4(3)
C15 C16 C17 C12 1.7(5)
C13 C12 C17 C16 0.3(5)
C9 C12 C17 C16 -179.3(3)
